data_7709006
loop_
_publ_author_name
'Feige, Felix'
'K\"ogel, Julius F.'
'Lork, Enno'
'Beckmann, Jens'

_publ_section_title
;
 Thermally stable polyfluorinated monoalkoxysilanetriols and
 dialkoxydisiloxanetetrols
;
_journal_name_full 'Dalton Transactions'
_journal_paper_doi 10.1039/D1DT03389A
_journal_year 2021
_chemical_formula_moiety 'C19 H3 F15 O4 Si, 0.5(C4 H10 O), 0.5(C6 H6)'
_chemical_formula_sum 'C24 H11 F15 O4.5 Si'
_chemical_formula_weight 684.41
_space_group_crystal_system monoclinic
_space_group_IT_number 14
_space_group_name_Hall '-P 2ybc'
_space_group_name_H-M_alt 'P 1 21/c 1'
_atom_sites_solution_hydrogens geom
_audit_creation_date 2020-11-10
_audit_creation_method
;
Olex2 1.2
(compiled 2018.05.29 svn.r3508 for OlexSys, GUI svn.r5506)
;
_audit_update_record
;
2021-10-05 deposited with the CCDC.	2021-11-30 downloaded from the CCDC.
;
_cell_angle_alpha 90
_cell_angle_beta 101.2010(10)
_cell_angle_gamma 90
_cell_formula_units_Z 8
_cell_length_a 12.0975(4)
_cell_length_b 26.7831(9)
_cell_length_c 15.9648(5)
_cell_measurement_reflns_used 9671
_cell_measurement_temperature 100(2)
_cell_measurement_theta_max 33.05
_cell_measurement_theta_min 2.47
_cell_volume 5074.2(3)
_computing_molecular_graphics 'Olex2 (Dolomanov et al., 2009)'
_computing_publication_material 'Olex2 (Dolomanov et al., 2009)'
_computing_structure_refinement 'ShelXL (Sheldrick, 2015)'
_diffrn_ambient_temperature 100.0
_diffrn_measured_fraction_theta_full 0.999
_diffrn_measured_fraction_theta_max 0.999
_diffrn_measurement_device_type 'Bruker APEX-II CCD'
_diffrn_measurement_method '\f and \w scans'
_diffrn_radiation_type MoK\a
_diffrn_radiation_wavelength 0.71073
_diffrn_reflns_av_R_equivalents 0.0418
_diffrn_reflns_av_unetI/netI 0.0148
_diffrn_reflns_Laue_measured_fraction_full 0.999
_diffrn_reflns_Laue_measured_fraction_max 0.999
_diffrn_reflns_limit_h_max 16
_diffrn_reflns_limit_h_min -16
_diffrn_reflns_limit_k_max 35
_diffrn_reflns_limit_k_min -35
_diffrn_reflns_limit_l_max 21
_diffrn_reflns_limit_l_min -21
_diffrn_reflns_number 285954
_diffrn_reflns_point_group_measured_fraction_full 0.999
_diffrn_reflns_point_group_measured_fraction_max 0.999
_diffrn_reflns_theta_full 25.242
_diffrn_reflns_theta_max 28.282
_diffrn_reflns_theta_min 2.085
_diffrn_standards_number 0
_exptl_absorpt_coefficient_mu 0.238
_exptl_absorpt_correction_T_max 0.7465
_exptl_absorpt_correction_T_min 0.7134
_exptl_absorpt_correction_type none
_exptl_absorpt_process_details
;
SADABS-2016/2 (Bruker,2016/2) was used for absorption correction.
wR2(int) was 0.1145 before and 0.0528 after correction.
The Ratio of minimum to maximum transmission is 0.9557.
The \l/2 correction factor is Not present.
;
_exptl_crystal_colour colourless
_exptl_crystal_density_diffrn 1.792
_exptl_crystal_description block
_exptl_crystal_F_000 2720
_exptl_crystal_size_max .3
_exptl_crystal_size_mid .2
_exptl_crystal_size_min .1
_refine_diff_density_max 1.594
_refine_diff_density_min -0.716
_refine_diff_density_rms 0.083
_refine_ls_extinction_method none
_refine_ls_goodness_of_fit_ref 1.073
_refine_ls_hydrogen_treatment constr
_refine_ls_matrix_type full
_refine_ls_number_parameters 810
_refine_ls_number_reflns 12569
_refine_ls_number_restraints 0
_refine_ls_restrained_S_all 1.073
_refine_ls_R_factor_all 0.0578
_refine_ls_R_factor_gt 0.0486
_refine_ls_shift/su_max 0.001
_refine_ls_shift/su_mean 0.000
_refine_ls_structure_factor_coef Fsqd
_refine_ls_weighting_details 'w=1/[\s^2^(Fo^2^)+(0.0605P)^2^+8.2215P] where P=(Fo^2^+2Fc^2^)/3'
_refine_ls_weighting_scheme calc
_refine_ls_wR_factor_gt 0.1251
_refine_ls_wR_factor_ref 0.1311
_reflns_Friedel_coverage 0.000
_reflns_number_gt 10810
_reflns_number_total 12569
_reflns_threshold_expression 'I > 2\s(I)'
_cod_data_source_file d1dt03389a2.cif
_cod_data_source_block feigef201012_0m
_cod_depositor_comments
;

2025-01-11
Z value and formula fixed to values more according to usual
chemical conventions.                 miguel
;
_cod_original_formula_sum 'C48 H22 F30 O9 Si2'
_cod_original_formula_weight 1368.83
_cod_original_formula_moiety '2(C19 H3 F15 O4 Si), C4 H10 O, C6 H6'
_cod_original_formula_units_Z 4
_cod_database_code 7709006
_shelx_shelxl_version_number 2018/3
_shelx_space_group_comment
;
The symmetry employed for this shelxl refinement is uniquely defined
by the following loop, which should always be used as a source of
symmetry information in preference to the above space-group names.
They are only intended as comments.
;
_olex2_refinement_description
;
1. Fixed Uiso
 At 1.2 times of:
  All C(H) groups, All C(H,H) groups
 At 1.5 times of:
  All C(H,H,H) groups, All O(H) groups
2.a Secondary CH2 refined with riding coordinates:
 C5(H5A,H5B), C3(H3A,H3B)
2.b Aromatic/amide H refined with riding coordinates:
 C73(H73), C71(H71), C70(H70), C72(H72), C75(H75), C74(H74)
2.c Idealised Me refined as rotating group:
 C4(H4A,H4B,H4C), C6(H6A,H6B,H6C)
2.d Idealised tetrahedral OH refined as rotating group:
 O7(H7), O8(H8), O6(H6), O3(H3), O4(H4), O2(H2)
;
_olex2_submission_special_instructions 'No special instructions were received'

loop_
_space_group_symop_operation_xyz
'x, y, z'
'-x, y+1/2, -z+1/2'
'-x, -y, -z'
'x, -y-1/2, z-1/2'

loop_
_atom_site_label
_atom_site_type_symbol
_atom_site_fract_x
_atom_site_fract_y
_atom_site_fract_z
_atom_site_U_iso_or_equiv
_atom_site_adp_type
_atom_site_occupancy
_atom_site_site_symmetry_order
_atom_site_calc_flag
_atom_site_refinement_flags_posn
_atom_site_refinement_flags_adp
_atom_site_refinement_flags_occupancy
_atom_site_disorder_assembly
_atom_site_disorder_group
Si2 Si 0.33579(4) 0.47056(2) 0.43023(3) 0.00998(11) Uani 1 1 d . . . . .
Si1 Si 0.19945(5) 0.58735(2) 0.22634(4) 0.01491(12) Uani 1 1 d . . . . .
F45 F 0.40013(10) 0.36953(5) 0.61636(7) 0.0149(2) Uani 1 1 d . . . . .
F15 F 0.02271(10) 0.71181(5) 0.26899(8) 0.0158(2) Uani 1 1 d . . . . .
F55 F 0.42452(10) 0.27622(4) 0.50850(8) 0.0168(2) Uani 1 1 d . . . . .
F51 F 0.57356(10) 0.43229(4) 0.44429(8) 0.0151(2) Uani 1 1 d . . . . .
F52 F 0.77480(10) 0.40293(5) 0.51842(9) 0.0195(3) Uani 1 1 d . . . . .
F44 F 0.23259(12) 0.37548(5) 0.70021(8) 0.0203(3) Uani 1 1 d . . . . .
F61 F 0.48850(10) 0.37612(5) 0.29328(8) 0.0161(2) Uani 1 1 d . . . . .
F65 F 0.21912(11) 0.27623(4) 0.39818(8) 0.0176(3) Uani 1 1 d . . . . .
F35 F 0.08854(10) 0.74024(5) 0.00917(8) 0.0192(3) Uani 1 1 d . . . . .
F11 F 0.29852(11) 0.76863(5) 0.11520(9) 0.0220(3) Uani 1 1 d . . . . .
F43 F 0.01467(12) 0.37381(5) 0.61648(9) 0.0249(3) Uani 1 1 d . . . . .
F64 F 0.21874(11) 0.21377(5) 0.27235(9) 0.0212(3) Uani 1 1 d . . . . .
F34 F -0.12297(11) 0.74757(5) -0.07964(8) 0.0207(3) Uani 1 1 d . . . . .
F53 F 0.81013(11) 0.31072(5) 0.59073(9) 0.0221(3) Uani 1 1 d . . . . .
F41 F 0.13370(10) 0.36778(5) 0.35480(8) 0.0177(3) Uani 1 1 d . . . . .
F42 F -0.03250(11) 0.36977(6) 0.44241(9) 0.0249(3) Uani 1 1 d . . . . .
F62 F 0.48975(11) 0.31035(5) 0.17017(8) 0.0214(3) Uani 1 1 d . . . . .
F31 F -0.03528(10) 0.61680(5) 0.18467(8) 0.0190(3) Uani 1 1 d . . . . .
F54 F 0.63258(11) 0.24772(5) 0.58541(9) 0.0228(3) Uani 1 1 d . . . . .
F63 F 0.35676(12) 0.22724(5) 0.15837(8) 0.0224(3) Uani 1 1 d . . . . .
F14 F 0.00239(12) 0.80452(5) 0.32340(9) 0.0238(3) Uani 1 1 d . . . . .
F33 F -0.28772(11) 0.68737(5) -0.04114(9) 0.0245(3) Uani 1 1 d . . . . .
F21 F 0.14216(11) 0.63969(6) -0.02382(8) 0.0232(3) Uani 1 1 d . . . . .
F12 F 0.27668(12) 0.85929(5) 0.17221(10) 0.0261(3) Uani 1 1 d . . . . .
F13 F 0.12704(13) 0.87966(5) 0.27509(9) 0.0265(3) Uani 1 1 d . . . . .
F32 F -0.23777(11) 0.62333(5) 0.09339(9) 0.0241(3) Uani 1 1 d . . . . .
F25 F 0.38690(11) 0.69297(5) 0.23047(8) 0.0217(3) Uani 1 1 d . . . . .
F24 F 0.56288(11) 0.66284(6) 0.16603(10) 0.0299(3) Uani 1 1 d . . . . .
O5 O 0.36049(12) 0.41631(5) 0.38947(9) 0.0110(3) Uani 1 1 d . . . . .
F22 F 0.31867(13) 0.61144(7) -0.08579(10) 0.0389(4) Uani 1 1 d . . . . .
O7 O 0.40344(12) 0.51249(5) 0.38684(9) 0.0133(3) Uani 1 1 d . . . . .
H7 H 0.468826 0.515673 0.415909 0.020 Uiso 1 1 calc GR . . . .
O8 O 0.20299(12) 0.48218(6) 0.40603(10) 0.0172(3) Uani 1 1 d . . . . .
H8 H 0.192600 0.509272 0.379136 0.026 Uiso 1 1 calc GR . . . .
O1 O 0.17313(12) 0.64754(5) 0.22497(9) 0.0144(3) Uani 1 1 d . . . . .
O6 O 0.38146(12) 0.46676(5) 0.53270(9) 0.0128(3) Uani 1 1 d . . . . .
H6 H 0.333373 0.479012 0.558310 0.019 Uiso 1 1 calc GR . . . .
F23 F 0.53081(12) 0.62134(7) 0.00668(11) 0.0391(4) Uani 1 1 d . . . . .
O3 O 0.14002(13) 0.56444(6) 0.30145(10) 0.0189(3) Uani 1 1 d . . . . .
H3 H 0.081095 0.580602 0.303519 0.028 Uiso 1 1 calc GR . . . .
O4 O 0.14714(15) 0.56691(6) 0.13176(10) 0.0228(3) Uani 1 1 d . . . . .
H4 H 0.173608 0.538491 0.125248 0.034 Uiso 1 1 calc GR . . . .
O2 O 0.33201(13) 0.57606(7) 0.25202(11) 0.0241(4) Uani 1 1 d . . . . .
H2 H 0.344544 0.557504 0.295251 0.036 Uiso 1 1 calc GR . . . .
O9 O 0.28310(18) 0.49010(10) 0.66088(13) 0.0448(5) Uani 1 1 d . . . . .
C40 C 0.27503(16) 0.36538(7) 0.48106(12) 0.0109(3) Uani 1 1 d . . . . .
C54 C 0.61585(18) 0.29363(8) 0.55239(13) 0.0150(4) Uani 1 1 d . . . . .
C44 C 0.20883(18) 0.37125(7) 0.61551(13) 0.0148(4) Uani 1 1 d . . . . .
C42 C 0.07443(17) 0.36936(8) 0.48460(15) 0.0172(4) Uani 1 1 d . . . . .
C53 C 0.70619(17) 0.32553(8) 0.55552(13) 0.0151(4) Uani 1 1 d . . . . .
C51 C 0.58061(17) 0.38683(7) 0.47990(12) 0.0117(4) Uani 1 1 d . . . . .
C55 C 0.50961(17) 0.30893(7) 0.51266(12) 0.0128(4) Uani 1 1 d . . . . .
C45 C 0.29545(17) 0.36817(7) 0.56980(13) 0.0121(4) Uani 1 1 d . . . . .
C34 C -0.09874(18) 0.71414(8) -0.01625(13) 0.0149(4) Uani 1 1 d . . . . .
C43 C 0.09849(18) 0.37119(8) 0.57294(14) 0.0169(4) Uani 1 1 d . . . . .
C52 C 0.68812(16) 0.37203(8) 0.51893(13) 0.0138(4) Uani 1 1 d . . . . .
C50 C 0.48727(16) 0.35613(7) 0.47622(12) 0.0102(3) Uani 1 1 d . . . . .
C33 C -0.18261(17) 0.68401(8) 0.00351(13) 0.0160(4) Uani 1 1 d . . . . .
C21 C 0.24337(18) 0.64752(9) 0.02585(14) 0.0184(4) Uani 1 1 d . . . . .
C31 C -0.04833(17) 0.64866(8) 0.11860(13) 0.0141(4) Uani 1 1 d . . . . .
C32 C -0.15709(17) 0.65141(8) 0.07118(14) 0.0157(4) Uani 1 1 d . . . . .
C41 C 0.16193(17) 0.36776(7) 0.44047(13) 0.0135(4) Uani 1 1 d . . . . .
C2 C 0.36693(16) 0.36833(7) 0.42640(12) 0.0097(3) Uani 1 1 d . . . . .
C24 C 0.45868(18) 0.65781(9) 0.11946(15) 0.0215(5) Uani 1 1 d . . . . .
C15 C 0.09026(17) 0.74647(8) 0.24602(13) 0.0138(4) Uani 1 1 d . . . . .
C30 C 0.03934(16) 0.67754(7) 0.09951(13) 0.0125(4) Uani 1 1 d . . . . .
C60 C 0.35124(16) 0.33085(7) 0.35108(12) 0.0108(3) Uani 1 1 d . . . . .
C12 C 0.21617(18) 0.82241(8) 0.19770(14) 0.0182(4) Uani 1 1 d . . . . .
C35 C 0.00914(17) 0.71028(8) 0.03097(13) 0.0139(4) Uani 1 1 d . . . . .
C20 C 0.25570(17) 0.66886(8) 0.10654(13) 0.0148(4) Uani 1 1 d . . . . .
C25 C 0.36672(18) 0.67301(8) 0.15200(14) 0.0172(4) Uani 1 1 d . . . . .
C61 C 0.41852(16) 0.33710(7) 0.28982(13) 0.0125(4) Uani 1 1 d . . . . .
C62 C 0.42109(17) 0.30304(8) 0.22507(13) 0.0146(4) Uani 1 1 d . . . . .
C11 C 0.22679(17) 0.77421(8) 0.16914(13) 0.0162(4) Uani 1 1 d . . . . .
C14 C 0.07785(18) 0.79449(8) 0.27448(13) 0.0167(4) Uani 1 1 d . . . . .
C63 C 0.35379(18) 0.26093(8) 0.21911(13) 0.0157(4) Uani 1 1 d . . . . .
C64 C 0.28520(17) 0.25389(7) 0.27731(13) 0.0148(4) Uani 1 1 d . . . . .
C23 C 0.44302(19) 0.63692(10) 0.03871(17) 0.0255(5) Uani 1 1 d . . . . .
C13 C 0.14126(19) 0.83296(8) 0.25023(14) 0.0182(4) Uani 1 1 d . . . . .
C1 C 0.15956(16) 0.68081(7) 0.15458(12) 0.0122(4) Uani 1 1 d . . . . .
C10 C 0.16458(17) 0.73437(8) 0.19175(13) 0.0134(4) Uani 1 1 d . . . . .
C65 C 0.28558(17) 0.28780(7) 0.34261(13) 0.0134(4) Uani 1 1 d . . . . .
C22 C 0.3353(2) 0.63208(10) -0.00772(15) 0.0244(5) Uani 1 1 d . . . . .
C5 C 0.3706(4) 0.5048(2) 0.7336(3) 0.0811(16) Uani 1 1 d . . . . .
H5A H 0.443401 0.507472 0.714379 0.097 Uiso 1 1 calc R . . . .
H5B H 0.352072 0.538221 0.753471 0.097 Uiso 1 1 calc R . . . .
C4 C 0.0966(4) 0.50661(16) 0.5963(4) 0.0759(15) Uani 1 1 d . . . . .
H4A H 0.108674 0.528560 0.549785 0.114 Uiso 1 1 calc GR . . . .
H4B H 0.025540 0.515451 0.613350 0.114 Uiso 1 1 calc GR . . . .
H4C H 0.093284 0.471835 0.576863 0.114 Uiso 1 1 calc GR . . . .
C3 C 0.1809(4) 0.5120(2) 0.6624(5) 0.116(3) Uani 1 1 d . . . . .
H3A H 0.154879 0.499213 0.713463 0.139 Uiso 1 1 calc R . . . .
H3B H 0.194302 0.548247 0.671248 0.139 Uiso 1 1 calc R . . . .
C6 C 0.3830(6) 0.4714(2) 0.8024(5) 0.131(3) Uani 1 1 d . . . . .
H6A H 0.401091 0.438093 0.783301 0.196 Uiso 1 1 calc GR . . . .
H6B H 0.312479 0.469820 0.823891 0.196 Uiso 1 1 calc GR . . . .
H6C H 0.443968 0.482775 0.848037 0.196 Uiso 1 1 calc GR . . . .
C73 C 0.1999(6) 0.43185(17) 0.1747(3) 0.0793(16) Uani 1 1 d . . . . .
H73 H 0.209096 0.419588 0.231439 0.095 Uiso 1 1 calc R . . . .
C71 C 0.0885(5) 0.44735(18) 0.0414(4) 0.0837(17) Uani 1 1 d . . . . .
H71 H 0.018549 0.445667 0.002381 0.100 Uiso 1 1 calc R . . . .
C70 C 0.1836(7) 0.46630(19) 0.0147(3) 0.095(2) Uani 1 1 d . . . . .
H70 H 0.178319 0.478770 -0.041600 0.113 Uiso 1 1 calc R . . . .
C72 C 0.0961(5) 0.43085(19) 0.1254(4) 0.0912(17) Uani 1 1 d . . . . .
H72 H 0.032103 0.419643 0.146411 0.109 Uiso 1 1 calc R . . . .
C75 C 0.2893(6) 0.4666(2) 0.0739(5) 0.097(2) Uani 1 1 d . . . . .
H75 H 0.355574 0.479378 0.058114 0.116 Uiso 1 1 calc R . . . .
C74 C 0.2911(6) 0.4492(2) 0.1480(5) 0.104(3) Uani 1 1 d . . . . .
H74 H 0.361239 0.448419 0.186927 0.125 Uiso 1 1 calc R . . . .

loop_
_atom_site_aniso_label
_atom_site_aniso_U_11
_atom_site_aniso_U_22
_atom_site_aniso_U_33
_atom_site_aniso_U_23
_atom_site_aniso_U_13
_atom_site_aniso_U_12
Si2 0.0094(2) 0.0077(2) 0.0122(2) 0.00124(18) 0.00065(19) 0.00049(18)
Si1 0.0154(3) 0.0146(3) 0.0142(3) 0.0036(2) 0.0015(2) 0.0047(2)
F45 0.0151(6) 0.0169(6) 0.0120(5) 0.0007(4) 0.0011(4) 0.0019(5)
F15 0.0156(6) 0.0154(6) 0.0172(6) 0.0028(5) 0.0049(5) -0.0017(5)
F55 0.0173(6) 0.0127(6) 0.0210(6) 0.0043(5) 0.0054(5) -0.0023(5)
F51 0.0139(6) 0.0093(5) 0.0213(6) 0.0017(4) 0.0019(5) -0.0021(4)
F52 0.0113(6) 0.0205(6) 0.0257(7) -0.0021(5) 0.0011(5) -0.0037(5)
F44 0.0300(7) 0.0199(6) 0.0137(6) 0.0019(5) 0.0109(5) 0.0034(5)
F61 0.0154(6) 0.0171(6) 0.0171(6) -0.0025(5) 0.0061(5) -0.0057(5)
F65 0.0202(6) 0.0133(6) 0.0222(6) -0.0024(5) 0.0111(5) -0.0049(5)
F35 0.0158(6) 0.0231(7) 0.0184(6) 0.0078(5) 0.0027(5) -0.0027(5)
F11 0.0191(6) 0.0237(7) 0.0261(7) 0.0040(5) 0.0115(5) -0.0018(5)
F43 0.0216(7) 0.0262(7) 0.0323(8) -0.0024(6) 0.0186(6) -0.0009(5)
F64 0.0236(7) 0.0123(6) 0.0277(7) -0.0072(5) 0.0045(5) -0.0063(5)
F34 0.0202(6) 0.0241(7) 0.0162(6) 0.0077(5) -0.0009(5) 0.0062(5)
F53 0.0146(6) 0.0268(7) 0.0223(7) 0.0025(5) -0.0027(5) 0.0075(5)
F41 0.0137(6) 0.0234(6) 0.0148(6) -0.0036(5) 0.0000(5) 0.0005(5)
F42 0.0095(6) 0.0329(8) 0.0322(8) -0.0073(6) 0.0035(5) -0.0001(5)
F62 0.0236(7) 0.0272(7) 0.0166(6) -0.0037(5) 0.0113(5) 0.0000(5)
F31 0.0161(6) 0.0199(6) 0.0203(6) 0.0088(5) 0.0015(5) -0.0007(5)
F54 0.0240(7) 0.0170(6) 0.0271(7) 0.0109(5) 0.0045(5) 0.0068(5)
F63 0.0314(7) 0.0191(6) 0.0168(6) -0.0098(5) 0.0047(5) 0.0019(5)
F14 0.0303(7) 0.0212(7) 0.0235(7) -0.0019(5) 0.0142(6) 0.0019(5)
F33 0.0119(6) 0.0322(8) 0.0254(7) 0.0039(6) -0.0061(5) 0.0023(5)
F21 0.0125(6) 0.0372(8) 0.0181(6) -0.0075(6) -0.0015(5) 0.0036(5)
F12 0.0275(7) 0.0195(7) 0.0325(8) 0.0030(6) 0.0086(6) -0.0096(6)
F13 0.0378(8) 0.0144(6) 0.0280(7) -0.0026(5) 0.0081(6) -0.0020(6)
F32 0.0135(6) 0.0276(7) 0.0302(7) 0.0048(6) 0.0015(5) -0.0059(5)
F25 0.0147(6) 0.0286(7) 0.0195(6) -0.0045(5) -0.0028(5) 0.0014(5)
F24 0.0091(6) 0.0399(9) 0.0382(8) -0.0086(7) -0.0022(6) 0.0008(6)
O5 0.0135(6) 0.0082(6) 0.0110(6) 0.0009(5) 0.0019(5) 0.0004(5)
F22 0.0226(7) 0.0694(12) 0.0251(8) -0.0203(8) 0.0052(6) 0.0073(7)
O7 0.0110(6) 0.0123(7) 0.0152(7) 0.0037(5) -0.0004(5) -0.0010(5)
O8 0.0111(7) 0.0131(7) 0.0267(8) 0.0065(6) 0.0023(6) 0.0022(5)
O1 0.0155(7) 0.0143(7) 0.0125(7) 0.0033(5) 0.0006(5) 0.0028(5)
O6 0.0143(7) 0.0114(6) 0.0125(6) -0.0004(5) 0.0022(5) -0.0002(5)
F23 0.0150(7) 0.0622(11) 0.0425(9) -0.0160(8) 0.0112(6) 0.0059(7)
O3 0.0181(7) 0.0183(7) 0.0213(8) 0.0079(6) 0.0059(6) 0.0071(6)
O4 0.0298(9) 0.0181(8) 0.0189(8) -0.0019(6) 0.0007(7) 0.0048(7)
O2 0.0180(8) 0.0303(9) 0.0245(8) 0.0151(7) 0.0053(6) 0.0089(7)
O9 0.0371(11) 0.0712(16) 0.0297(10) -0.0083(10) 0.0152(9) 0.0082(11)
C40 0.0122(9) 0.0076(8) 0.0138(9) -0.0011(7) 0.0047(7) -0.0007(7)
C54 0.0205(10) 0.0122(9) 0.0131(9) 0.0032(7) 0.0052(8) 0.0055(8)
C44 0.0230(10) 0.0090(8) 0.0144(9) 0.0006(7) 0.0083(8) 0.0009(7)
C42 0.0121(9) 0.0141(9) 0.0258(11) -0.0025(8) 0.0048(8) -0.0009(7)
C53 0.0123(9) 0.0209(10) 0.0116(9) -0.0012(7) 0.0008(7) 0.0058(8)
C51 0.0146(9) 0.0096(8) 0.0109(8) -0.0004(7) 0.0026(7) 0.0009(7)
C55 0.0145(9) 0.0122(9) 0.0127(9) 0.0008(7) 0.0053(7) -0.0009(7)
C45 0.0146(9) 0.0077(8) 0.0144(9) 0.0009(7) 0.0037(7) 0.0007(7)
C34 0.0169(10) 0.0166(9) 0.0108(9) 0.0014(7) 0.0014(7) 0.0054(8)
C43 0.0178(10) 0.0120(9) 0.0245(11) -0.0014(8) 0.0133(8) 0.0001(7)
C52 0.0104(9) 0.0171(9) 0.0138(9) -0.0037(7) 0.0018(7) -0.0015(7)
C50 0.0102(8) 0.0109(8) 0.0094(8) -0.0013(6) 0.0018(7) 0.0012(7)
C33 0.0111(9) 0.0197(10) 0.0155(9) -0.0024(8) -0.0017(7) 0.0039(7)
C21 0.0119(9) 0.0250(11) 0.0176(10) 0.0005(8) 0.0007(8) 0.0013(8)
C31 0.0149(9) 0.0140(9) 0.0133(9) 0.0025(7) 0.0024(7) 0.0020(7)
C32 0.0120(9) 0.0160(9) 0.0194(10) -0.0013(8) 0.0034(8) -0.0017(7)
C41 0.0146(9) 0.0119(9) 0.0141(9) -0.0026(7) 0.0030(7) -0.0001(7)
C2 0.0097(8) 0.0083(8) 0.0110(8) -0.0012(7) 0.0020(7) -0.0008(6)
C24 0.0093(9) 0.0252(11) 0.0283(12) -0.0016(9) -0.0004(8) 0.0006(8)
C15 0.0137(9) 0.0154(9) 0.0116(9) 0.0042(7) 0.0005(7) -0.0006(7)
C30 0.0098(8) 0.0144(9) 0.0129(9) 0.0006(7) 0.0009(7) 0.0021(7)
C60 0.0117(8) 0.0105(8) 0.0101(8) -0.0013(7) 0.0018(7) 0.0011(7)
C12 0.0158(10) 0.0182(10) 0.0192(10) 0.0048(8) -0.0002(8) -0.0049(8)
C35 0.0125(9) 0.0167(9) 0.0129(9) 0.0010(7) 0.0036(7) 0.0003(7)
C20 0.0107(9) 0.0175(9) 0.0160(9) 0.0018(7) 0.0018(7) 0.0017(7)
C25 0.0135(9) 0.0187(10) 0.0180(10) -0.0003(8) -0.0004(8) 0.0001(8)
C61 0.0118(9) 0.0124(9) 0.0126(9) 0.0001(7) 0.0007(7) -0.0006(7)
C62 0.0141(9) 0.0178(10) 0.0125(9) 0.0004(7) 0.0040(7) 0.0032(7)
C11 0.0123(9) 0.0207(10) 0.0155(9) 0.0034(8) 0.0024(7) 0.0004(8)
C14 0.0189(10) 0.0180(10) 0.0131(9) 0.0013(8) 0.0030(8) 0.0012(8)
C63 0.0179(10) 0.0143(9) 0.0134(9) -0.0044(7) -0.0005(8) 0.0040(8)
C64 0.0152(9) 0.0102(9) 0.0176(9) -0.0024(7) 0.0002(8) -0.0010(7)
C23 0.0135(10) 0.0339(13) 0.0305(12) -0.0053(10) 0.0075(9) 0.0030(9)
C13 0.0232(11) 0.0140(9) 0.0162(10) 0.0004(8) 0.0010(8) -0.0004(8)
C1 0.0095(8) 0.0143(9) 0.0123(9) 0.0028(7) 0.0007(7) 0.0009(7)
C10 0.0115(9) 0.0147(9) 0.0128(9) 0.0030(7) -0.0007(7) 0.0015(7)
C65 0.0129(9) 0.0131(9) 0.0143(9) -0.0004(7) 0.0028(7) -0.0002(7)
C22 0.0193(11) 0.0344(13) 0.0198(11) -0.0058(9) 0.0044(9) 0.0035(9)
C5 0.079(3) 0.132(5) 0.039(2) -0.008(2) 0.026(2) -0.027(3)
C4 0.056(2) 0.043(2) 0.138(5) 0.015(2) 0.042(3) 0.0112(18)
C3 0.047(2) 0.100(4) 0.200(7) -0.093(5) 0.021(3) 0.015(3)
C6 0.146(6) 0.087(4) 0.121(5) 0.036(4) -0.070(5) -0.051(4)
C73 0.130(5) 0.045(2) 0.051(2) 0.0012(18) -0.011(3) -0.005(3)
C71 0.086(3) 0.055(3) 0.089(4) -0.025(3) -0.036(3) 0.018(2)
C70 0.182(7) 0.057(3) 0.053(3) -0.006(2) 0.043(4) 0.018(4)
C72 0.111(4) 0.056(3) 0.101(4) 0.005(3) 0.007(4) -0.036(3)
C75 0.106(5) 0.062(3) 0.136(6) -0.020(4) 0.061(5) 0.004(3)
C74 0.110(5) 0.053(3) 0.119(5) -0.017(3) -0.053(4) 0.035(3)

loop_
_atom_type_symbol
_atom_type_description
_atom_type_scat_dispersion_real
_atom_type_scat_dispersion_imag
_atom_type_scat_source
C C 0.0033 0.0016 'International Tables Vol C Tables 4.2.6.8 and 6.1.1.4'
H H 0.0000 0.0000 'International Tables Vol C Tables 4.2.6.8 and 6.1.1.4'
F F 0.0171 0.0103 'International Tables Vol C Tables 4.2.6.8 and 6.1.1.4'
O O 0.0106 0.0060 'International Tables Vol C Tables 4.2.6.8 and 6.1.1.4'
Si Si 0.0817 0.0704 'International Tables Vol C Tables 4.2.6.8 and 6.1.1.4'

loop_
_geom_angle_atom_site_label_1
_geom_angle_atom_site_label_2
_geom_angle_atom_site_label_3
_geom_angle
_geom_angle_site_symmetry_1
_geom_angle_site_symmetry_3
_geom_angle_publ_flag
O7 Si2 O5 107.31(8) . . ?
O7 Si2 O6 111.85(8) . . ?
O8 Si2 O5 109.04(8) . . ?
O8 Si2 O7 109.07(8) . . ?
O8 Si2 O6 112.48(8) . . ?
O6 Si2 O5 106.92(7) . . ?
O3 Si1 O1 105.47(8) . . ?
O4 Si1 O1 106.29(8) . . ?
O4 Si1 O3 114.25(9) . . ?
O2 Si1 O1 111.70(9) . . ?
O2 Si1 O3 107.59(8) . . ?
O2 Si1 O4 111.44(10) . . ?
C2 O5 Si2 129.79(12) . . ?
Si2 O7 H7 109.5 . . ?
Si2 O8 H8 109.5 . . ?
C1 O1 Si1 128.27(13) . . ?
Si2 O6 H6 109.5 . . ?
Si1 O3 H3 109.5 . . ?
Si1 O4 H4 109.5 . . ?
Si1 O2 H2 109.5 . . ?
C3 O9 C5 112.7(4) . . ?
C45 C40 C41 115.71(17) . . ?
C45 C40 C2 124.61(17) . . ?
C41 C40 C2 118.92(17) . . ?
F54 C54 C53 119.77(19) . . ?
F54 C54 C55 120.68(19) . . ?
C55 C54 C53 119.52(19) . . ?
F44 C44 C45 120.12(19) . . ?
F44 C44 C43 119.96(18) . . ?
C43 C44 C45 119.90(19) . . ?
F42 C42 C43 120.27(19) . . ?
F42 C42 C41 120.4(2) . . ?
C41 C42 C43 119.4(2) . . ?
F53 C53 C54 120.39(19) . . ?
F53 C53 C52 120.49(19) . . ?
C52 C53 C54 119.07(18) . . ?
F51 C51 C52 115.31(17) . . ?
F51 C51 C50 122.41(17) . . ?
C52 C51 C50 122.27(18) . . ?
F55 C55 C54 117.72(18) . . ?
F55 C55 C50 119.05(17) . . ?
C54 C55 C50 123.23(18) . . ?
F45 C45 C40 121.89(17) . . ?
F45 C45 C44 115.78(18) . . ?
C44 C45 C40 122.30(19) . . ?
F34 C34 C33 120.03(18) . . ?
F34 C34 C35 120.53(19) . . ?
C35 C34 C33 119.42(19) . . ?
F43 C43 C44 120.3(2) . . ?
F43 C43 C42 120.0(2) . . ?
C44 C43 C42 119.69(18) . . ?
F52 C52 C53 120.21(18) . . ?
F52 C52 C51 119.25(18) . . ?
C53 C52 C51 120.51(19) . . ?
C51 C50 C55 115.37(17) . . ?
C51 C50 C2 124.82(17) . . ?
C55 C50 C2 119.38(17) . . ?
F33 C33 C34 120.34(19) . . ?
F33 C33 C32 120.47(19) . . ?
C32 C33 C34 119.17(19) . . ?
F21 C21 C20 122.27(19) . . ?
F21 C21 C22 115.70(19) . . ?
C22 C21 C20 122.0(2) . . ?
F31 C31 C32 114.66(18) . . ?
F31 C31 C30 123.13(18) . . ?
C32 C31 C30 122.20(19) . . ?
F32 C32 C33 120.15(19) . . ?
F32 C32 C31 119.39(19) . . ?
C33 C32 C31 120.43(19) . . ?
F41 C41 C40 120.30(17) . . ?
F41 C41 C42 116.78(18) . . ?
C42 C41 C40 122.91(19) . . ?
O5 C2 C40 107.21(15) . . ?
O5 C2 C50 112.11(15) . . ?
O5 C2 C60 106.11(15) . . ?
C40 C2 C50 113.98(15) . . ?
C40 C2 C60 114.37(15) . . ?
C60 C2 C50 102.86(15) . . ?
F24 C24 C25 120.2(2) . . ?
F24 C24 C23 120.1(2) . . ?
C25 C24 C23 119.8(2) . . ?
F15 C15 C14 116.47(18) . . ?
F15 C15 C10 120.62(18) . . ?
C14 C15 C10 122.81(19) . . ?
C31 C30 C35 115.23(18) . . ?
C31 C30 C1 125.30(18) . . ?
C35 C30 C1 118.93(17) . . ?
C61 C60 C2 117.71(17) . . ?
C65 C60 C2 126.42(17) . . ?
C65 C60 C61 115.46(17) . . ?
F12 C12 C11 119.8(2) . . ?
F12 C12 C13 119.8(2) . . ?
C13 C12 C11 120.40(19) . . ?
F35 C35 C34 117.43(18) . . ?
F35 C35 C30 119.06(18) . . ?
C34 C35 C30 123.51(19) . . ?
C21 C20 C25 115.58(19) . . ?
C21 C20 C1 126.09(18) . . ?
C25 C20 C1 117.67(18) . . ?
F25 C25 C24 117.17(19) . . ?
F25 C25 C20 119.86(19) . . ?
C24 C25 C20 123.0(2) . . ?
F61 C61 C60 120.90(17) . . ?
F61 C61 C62 116.08(17) . . ?
C62 C61 C60 122.97(18) . . ?
F62 C62 C61 120.09(18) . . ?
F62 C62 C63 120.52(18) . . ?
C63 C62 C61 119.37(19) . . ?
F11 C11 C12 115.32(18) . . ?
F11 C11 C10 121.96(19) . . ?
C12 C11 C10 122.7(2) . . ?
F14 C14 C15 120.57(19) . . ?
F14 C14 C13 119.44(19) . . ?
C15 C14 C13 120.0(2) . . ?
F63 C63 C62 120.27(19) . . ?
F63 C63 C64 120.36(19) . . ?
C64 C63 C62 119.36(18) . . ?
F64 C64 C63 120.42(18) . . ?
F64 C64 C65 119.17(19) . . ?
C63 C64 C65 120.41(19) . . ?
F23 C23 C24 120.6(2) . . ?
F23 C23 C22 120.4(2) . . ?
C22 C23 C24 119.0(2) . . ?
F13 C13 C12 120.8(2) . . ?
F13 C13 C14 120.3(2) . . ?
C12 C13 C14 118.9(2) . . ?
O1 C1 C30 111.44(16) . . ?
O1 C1 C20 106.30(15) . . ?
O1 C1 C10 106.75(16) . . ?
C30 C1 C10 103.44(15) . . ?
C20 C1 C30 114.88(16) . . ?
C20 C1 C10 113.86(16) . . ?
C15 C10 C1 117.95(17) . . ?
C11 C10 C15 115.24(19) . . ?
C11 C10 C1 126.36(18) . . ?
F65 C65 C60 122.02(17) . . ?
F65 C65 C64 115.57(18) . . ?
C64 C65 C60 122.41(19) . . ?
F22 C22 C21 119.6(2) . . ?
F22 C22 C23 119.7(2) . . ?
C23 C22 C21 120.7(2) . . ?
O9 C5 H5A 108.9 . . ?
O9 C5 H5B 108.9 . . ?
H5A C5 H5B 107.7 . . ?
C6 C5 O9 113.6(4) . . ?
C6 C5 H5A 108.9 . . ?
C6 C5 H5B 108.9 . . ?
H4A C4 H4B 109.5 . . ?
H4A C4 H4C 109.5 . . ?
H4B C4 H4C 109.5 . . ?
C3 C4 H4A 109.5 . . ?
C3 C4 H4B 109.5 . . ?
C3 C4 H4C 109.5 . . ?
O9 C3 H3A 107.4 . . ?
O9 C3 H3B 107.4 . . ?
C4 C3 O9 119.7(5) . . ?
C4 C3 H3A 107.4 . . ?
C4 C3 H3B 107.4 . . ?
H3A C3 H3B 106.9 . . ?
C5 C6 H6A 109.5 . . ?
C5 C6 H6B 109.5 . . ?
C5 C6 H6C 109.5 . . ?
H6A C6 H6B 109.5 . . ?
H6A C6 H6C 109.5 . . ?
H6B C6 H6C 109.5 . . ?
C72 C73 H73 118.2 . . ?
C74 C73 H73 118.2 . . ?
C74 C73 C72 123.6(5) . . ?
C70 C71 H71 119.9 . . ?
C70 C71 C72 120.2(5) . . ?
C72 C71 H71 119.9 . . ?
C71 C70 H70 120.6 . . ?
C71 C70 C75 118.8(5) . . ?
C75 C70 H70 120.6 . . ?
C73 C72 C71 115.7(6) . . ?
C73 C72 H72 122.2 . . ?
C71 C72 H72 122.2 . . ?
C70 C75 H75 121.2 . . ?
C74 C75 C70 117.6(6) . . ?
C74 C75 H75 121.2 . . ?
C73 C74 H74 118.0 . . ?
C75 C74 C73 123.9(6) . . ?
C75 C74 H74 118.0 . . ?

loop_
_geom_bond_atom_site_label_1
_geom_bond_atom_site_label_2
_geom_bond_distance
_geom_bond_site_symmetry_2
_geom_bond_publ_flag
Si2 O5 1.6428(14) . ?
Si2 O7 1.6222(15) . ?
Si2 O8 1.6082(15) . ?
Si2 O6 1.6251(15) . ?
Si1 O1 1.6425(15) . ?
Si1 O3 1.6328(16) . ?
Si1 O4 1.6153(17) . ?
Si1 O2 1.6049(17) . ?
F45 C45 1.339(2) . ?
F15 C15 1.334(2) . ?
F55 C55 1.343(2) . ?
F51 C51 1.339(2) . ?
F52 C52 1.337(2) . ?
F44 C44 1.331(2) . ?
F61 C61 1.339(2) . ?
F65 C65 1.344(2) . ?
F35 C35 1.348(2) . ?
F11 C11 1.344(2) . ?
F43 C43 1.338(2) . ?
F64 C64 1.335(2) . ?
F34 C34 1.340(2) . ?
F53 C53 1.334(2) . ?
F41 C41 1.344(2) . ?
F42 C42 1.337(2) . ?
F62 C62 1.334(2) . ?
F31 C31 1.342(2) . ?
F54 C54 1.337(2) . ?
F63 C63 1.330(2) . ?
F14 C14 1.339(2) . ?
F33 C33 1.335(2) . ?
F21 C21 1.340(2) . ?
F12 C12 1.339(2) . ?
F13 C13 1.333(2) . ?
F32 C32 1.334(2) . ?
F25 C25 1.340(2) . ?
F24 C24 1.340(2) . ?
O5 C2 1.410(2) . ?
F22 C22 1.342(3) . ?
O7 H7 0.8400 . ?
O8 H8 0.8400 . ?
O1 C1 1.418(2) . ?
O6 H6 0.8400 . ?
F23 C23 1.332(3) . ?
O3 H3 0.8400 . ?
O4 H4 0.8400 . ?
O2 H2 0.8400 . ?
O9 C5 1.465(5) . ?
O9 C3 1.372(5) . ?
C40 C45 1.392(3) . ?
C40 C41 1.397(3) . ?
C40 C2 1.543(3) . ?
C54 C53 1.380(3) . ?
C54 C55 1.380(3) . ?
C44 C45 1.391(3) . ?
C44 C43 1.375(3) . ?
C42 C43 1.385(3) . ?
C42 C41 1.381(3) . ?
C53 C52 1.375(3) . ?
C51 C52 1.386(3) . ?
C51 C50 1.389(3) . ?
C55 C50 1.396(3) . ?
C34 C33 1.380(3) . ?
C34 C35 1.378(3) . ?
C50 C2 1.552(3) . ?
C33 C32 1.377(3) . ?
C21 C20 1.391(3) . ?
C21 C22 1.388(3) . ?
C31 C32 1.387(3) . ?
C31 C30 1.393(3) . ?
C2 C60 1.549(3) . ?
C24 C25 1.378(3) . ?
C24 C23 1.384(3) . ?
C15 C14 1.382(3) . ?
C15 C10 1.402(3) . ?
C30 C35 1.394(3) . ?
C30 C1 1.549(3) . ?
C60 C61 1.399(3) . ?
C60 C65 1.392(3) . ?
C12 C11 1.383(3) . ?
C12 C13 1.378(3) . ?
C20 C25 1.402(3) . ?
C20 C1 1.546(3) . ?
C61 C62 1.384(3) . ?
C62 C63 1.383(3) . ?
C11 C10 1.393(3) . ?
C14 C13 1.384(3) . ?
C63 C64 1.374(3) . ?
C64 C65 1.382(3) . ?
C23 C22 1.374(3) . ?
C1 C10 1.549(3) . ?
C5 H5A 0.9900 . ?
C5 H5B 0.9900 . ?
C5 C6 1.402(7) . ?
C4 H4A 0.9800 . ?
C4 H4B 0.9800 . ?
C4 H4C 0.9800 . ?
C4 C3 1.326(8) . ?
C3 H3A 0.9900 . ?
C3 H3B 0.9900 . ?
C6 H6A 0.9800 . ?
C6 H6B 0.9800 . ?
C6 H6C 0.9800 . ?
C73 H73 0.9500 . ?
C73 C72 1.347(8) . ?
C73 C74 1.340(9) . ?
C71 H71 0.9500 . ?
C71 C70 1.397(8) . ?
C71 C72 1.398(8) . ?
C70 H70 0.9500 . ?
C70 C75 1.434(10) . ?
C72 H72 0.9500 . ?
C75 H75 0.9500 . ?
C75 C74 1.267(9) . ?
C74 H74 0.9500 . ?

loop_
_geom_torsion_atom_site_label_1
_geom_torsion_atom_site_label_2
_geom_torsion_atom_site_label_3
_geom_torsion_atom_site_label_4
_geom_torsion
_geom_torsion_site_symmetry_1
_geom_torsion_site_symmetry_2
_geom_torsion_site_symmetry_3
_geom_torsion_site_symmetry_4
_geom_torsion_publ_flag
Si2 O5 C2 C40 38.5(2) . . . . ?
Si2 O5 C2 C50 -87.34(18) . . . . ?
Si2 O5 C2 C60 161.10(13) . . . . ?
Si1 O1 C1 C30 80.9(2) . . . . ?
Si1 O1 C1 C20 -45.0(2) . . . . ?
Si1 O1 C1 C10 -166.88(13) . . . . ?
F15 C15 C14 F14 0.9(3) . . . . ?
F15 C15 C14 C13 -177.12(18) . . . . ?
F15 C15 C10 C11 177.06(17) . . . . ?
F15 C15 C10 C1 4.2(3) . . . . ?
F55 C55 C50 C51 -177.20(17) . . . . ?
F55 C55 C50 C2 -4.3(3) . . . . ?
F51 C51 C52 F52 -0.1(3) . . . . ?
F51 C51 C52 C53 -178.14(17) . . . . ?
F51 C51 C50 C55 176.87(17) . . . . ?
F51 C51 C50 C2 4.4(3) . . . . ?
F44 C44 C45 F45 0.3(3) . . . . ?
F44 C44 C45 C40 -177.81(17) . . . . ?
F44 C44 C43 F43 -2.1(3) . . . . ?
F44 C44 C43 C42 176.70(18) . . . . ?
F61 C61 C62 F62 -0.6(3) . . . . ?
F61 C61 C62 C63 177.93(18) . . . . ?
F11 C11 C10 C15 -177.67(18) . . . . ?
F11 C11 C10 C1 -5.5(3) . . . . ?
F64 C64 C65 F65 1.7(3) . . . . ?
F64 C64 C65 C60 -178.95(18) . . . . ?
F34 C34 C33 F33 1.1(3) . . . . ?
F34 C34 C33 C32 -177.23(19) . . . . ?
F34 C34 C35 F35 -1.8(3) . . . . ?
F34 C34 C35 C30 177.79(19) . . . . ?
F53 C53 C52 F52 -0.1(3) . . . . ?
F53 C53 C52 C51 177.91(18) . . . . ?
F42 C42 C43 F43 -0.5(3) . . . . ?
F42 C42 C43 C44 -179.35(19) . . . . ?
F42 C42 C41 F41 1.4(3) . . . . ?
F42 C42 C41 C40 -177.54(18) . . . . ?
F62 C62 C63 F63 -0.1(3) . . . . ?
F62 C62 C63 C64 178.94(19) . . . . ?
F31 C31 C32 F32 -0.1(3) . . . . ?
F31 C31 C32 C33 177.68(19) . . . . ?
F31 C31 C30 C35 -177.08(18) . . . . ?
F31 C31 C30 C1 -5.6(3) . . . . ?
F54 C54 C53 F53 0.5(3) . . . . ?
F54 C54 C53 C52 177.98(18) . . . . ?
F54 C54 C55 F55 0.0(3) . . . . ?
F54 C54 C55 C50 -179.26(18) . . . . ?
F63 C63 C64 F64 -1.6(3) . . . . ?
F63 C63 C64 C65 177.26(19) . . . . ?
F14 C14 C13 F13 -0.3(3) . . . . ?
F14 C14 C13 C12 -178.02(19) . . . . ?
F33 C33 C32 F32 -0.9(3) . . . . ?
F33 C33 C32 C31 -178.70(19) . . . . ?
F21 C21 C20 C25 177.8(2) . . . . ?
F21 C21 C20 C1 7.4(3) . . . . ?
F21 C21 C22 F22 0.8(3) . . . . ?
F21 C21 C22 C23 -178.1(2) . . . . ?
F12 C12 C11 F11 -1.0(3) . . . . ?
F12 C12 C11 C10 -178.60(19) . . . . ?
F12 C12 C13 F13 1.0(3) . . . . ?
F12 C12 C13 C14 178.71(19) . . . . ?
F24 C24 C25 F25 0.5(3) . . . . ?
F24 C24 C25 C20 179.9(2) . . . . ?
F24 C24 C23 F23 0.4(4) . . . . ?
F24 C24 C23 C22 179.9(2) . . . . ?
O5 C2 C60 C61 50.8(2) . . . . ?
O5 C2 C60 C65 -137.03(19) . . . . ?
O7 Si2 O5 C2 148.86(15) . . . . ?
O8 Si2 O5 C2 -93.14(16) . . . . ?
O1 C1 C10 C15 -54.6(2) . . . . ?
O1 C1 C10 C11 133.5(2) . . . . ?
O6 Si2 O5 C2 28.72(17) . . . . ?
F23 C23 C22 F22 0.1(4) . . . . ?
F23 C23 C22 C21 179.0(2) . . . . ?
O3 Si1 O1 C1 -149.64(16) . . . . ?
O4 Si1 O1 C1 -27.98(18) . . . . ?
O2 Si1 O1 C1 93.76(17) . . . . ?
C40 C2 C60 C61 168.72(17) . . . . ?
C40 C2 C60 C65 -19.1(3) . . . . ?
C54 C53 C52 F52 -177.60(18) . . . . ?
C54 C53 C52 C51 0.4(3) . . . . ?
C54 C55 C50 C51 2.0(3) . . . . ?
C54 C55 C50 C2 174.95(18) . . . . ?
C53 C54 C55 F55 177.87(18) . . . . ?
C53 C54 C55 C50 -1.4(3) . . . . ?
C51 C50 C2 O5 -4.2(3) . . . . ?
C51 C50 C2 C40 -126.25(19) . . . . ?
C51 C50 C2 C60 109.4(2) . . . . ?
C55 C54 C53 F53 -177.42(18) . . . . ?
C55 C54 C53 C52 0.1(3) . . . . ?
C55 C50 C2 O5 -176.41(16) . . . . ?
C55 C50 C2 C40 61.6(2) . . . . ?
C55 C50 C2 C60 -62.8(2) . . . . ?
C45 C40 C41 F41 176.81(17) . . . . ?
C45 C40 C41 C42 -4.3(3) . . . . ?
C45 C40 C2 O5 -104.2(2) . . . . ?
C45 C40 C2 C50 20.5(3) . . . . ?
C45 C40 C2 C60 138.44(19) . . . . ?
C45 C44 C43 F43 179.55(18) . . . . ?
C45 C44 C43 C42 -1.6(3) . . . . ?
C34 C33 C32 F32 177.45(19) . . . . ?
C34 C33 C32 C31 -0.4(3) . . . . ?
C43 C44 C45 F45 178.64(17) . . . . ?
C43 C44 C45 C40 0.5(3) . . . . ?
C43 C42 C41 F41 -177.73(18) . . . . ?
C43 C42 C41 C40 3.3(3) . . . . ?
C52 C51 C50 C55 -1.5(3) . . . . ?
C52 C51 C50 C2 -173.98(18) . . . . ?
C50 C51 C52 F52 178.38(17) . . . . ?
C50 C51 C52 C53 0.4(3) . . . . ?
C50 C2 C60 C61 -67.1(2) . . . . ?
C50 C2 C60 C65 105.1(2) . . . . ?
C33 C34 C35 F35 179.66(18) . . . . ?
C33 C34 C35 C30 -0.7(3) . . . . ?
C21 C20 C25 F25 -179.80(19) . . . . ?
C21 C20 C25 C24 0.9(3) . . . . ?
C21 C20 C1 O1 111.6(2) . . . . ?
C21 C20 C1 C30 -12.1(3) . . . . ?
C21 C20 C1 C10 -131.2(2) . . . . ?
C31 C30 C35 F35 178.85(18) . . . . ?
C31 C30 C35 C34 -0.8(3) . . . . ?
C31 C30 C1 O1 4.4(3) . . . . ?
C31 C30 C1 C20 125.4(2) . . . . ?
C31 C30 C1 C10 -109.9(2) . . . . ?
C32 C31 C30 C35 1.7(3) . . . . ?
C32 C31 C30 C1 173.20(19) . . . . ?
C41 C40 C45 F45 -175.68(17) . . . . ?
C41 C40 C45 C44 2.3(3) . . . . ?
C41 C40 C2 O5 65.4(2) . . . . ?
C41 C40 C2 C50 -169.93(17) . . . . ?
C41 C40 C2 C60 -52.0(2) . . . . ?
C41 C42 C43 F43 178.60(18) . . . . ?
C41 C42 C43 C44 -0.2(3) . . . . ?
C2 C40 C45 F45 -5.8(3) . . . . ?
C2 C40 C45 C44 172.21(18) . . . . ?
C2 C40 C41 F41 6.3(3) . . . . ?
C2 C40 C41 C42 -174.77(18) . . . . ?
C2 C60 C61 F61 -4.4(3) . . . . ?
C2 C60 C61 C62 172.73(18) . . . . ?
C2 C60 C65 F65 5.8(3) . . . . ?
C2 C60 C65 C64 -173.45(19) . . . . ?
C24 C23 C22 F22 -179.3(2) . . . . ?
C24 C23 C22 C21 -0.5(4) . . . . ?
C15 C14 C13 F13 177.75(19) . . . . ?
C15 C14 C13 C12 0.0(3) . . . . ?
C30 C31 C32 F32 -179.04(19) . . . . ?
C30 C31 C32 C33 -1.2(3) . . . . ?
C30 C1 C10 C15 63.1(2) . . . . ?
C30 C1 C10 C11 -108.9(2) . . . . ?
C60 C61 C62 F62 -177.88(18) . . . . ?
C60 C61 C62 C63 0.7(3) . . . . ?
C12 C11 C10 C15 -0.2(3) . . . . ?
C12 C11 C10 C1 171.91(19) . . . . ?
C35 C34 C33 F33 179.63(19) . . . . ?
C35 C34 C33 C32 1.3(3) . . . . ?
C35 C30 C1 O1 175.59(17) . . . . ?
C35 C30 C1 C20 -63.4(2) . . . . ?
C35 C30 C1 C10 61.3(2) . . . . ?
C20 C21 C22 F22 179.6(2) . . . . ?
C20 C21 C22 C23 0.7(4) . . . . ?
C20 C1 C10 C15 -171.58(17) . . . . ?
C20 C1 C10 C11 16.5(3) . . . . ?
C25 C24 C23 F23 -179.0(2) . . . . ?
C25 C24 C23 C22 0.4(4) . . . . ?
C25 C20 C1 O1 -58.6(2) . . . . ?
C25 C20 C1 C30 177.63(18) . . . . ?
C25 C20 C1 C10 58.6(2) . . . . ?
C61 C60 C65 F65 178.18(18) . . . . ?
C61 C60 C65 C64 -1.1(3) . . . . ?
C61 C62 C63 F63 -178.64(18) . . . . ?
C61 C62 C63 C64 0.4(3) . . . . ?
C62 C63 C64 F64 179.38(18) . . . . ?
C62 C63 C64 C65 -1.8(3) . . . . ?
C11 C12 C13 F13 -177.1(2) . . . . ?
C11 C12 C13 C14 0.6(3) . . . . ?
C14 C15 C10 C11 0.8(3) . . . . ?
C14 C15 C10 C1 -171.98(18) . . . . ?
C63 C64 C65 F65 -177.15(18) . . . . ?
C63 C64 C65 C60 2.2(3) . . . . ?
C23 C24 C25 F25 180.0(2) . . . . ?
C23 C24 C25 C20 -0.7(4) . . . . ?
C13 C12 C11 F11 177.10(19) . . . . ?
C13 C12 C11 C10 -0.5(3) . . . . ?
C1 C30 C35 F35 6.8(3) . . . . ?
C1 C30 C35 C34 -172.83(19) . . . . ?
C1 C20 C25 F25 -8.5(3) . . . . ?
C1 C20 C25 C24 172.2(2) . . . . ?
C10 C15 C14 F14 177.23(18) . . . . ?
C10 C15 C14 C13 -0.8(3) . . . . ?
C65 C60 C61 F61 -177.46(17) . . . . ?
C65 C60 C61 C62 -0.3(3) . . . . ?
C22 C21 C20 C25 -0.9(3) . . . . ?
C22 C21 C20 C1 -171.3(2) . . . . ?
C5 O9 C3 C4 172.8(6) . . . . ?
C3 O9 C5 C6 94.3(7) . . . . ?
C71 C70 C75 C74 0.4(8) . . . . ?
C70 C71 C72 C73 -3.8(7) . . . . ?
C70 C75 C74 C73 -1.8(9) . . . . ?
C72 C73 C74 C75 0.2(9) . . . . ?
C72 C71 C70 C75 2.5(7) . . . . ?
C74 C73 C72 C71 2.6(8) . . . . ?
